data_7024319
loop_
_publ_author_name
'Chen, San-Ping'
'Ren, Yi-Xia'
'Wang, Wei-Tao'
'Gao, Sheng-Li'

_publ_section_title
;
 Nanoporous lanthanide-carboxylate frameworks based on 5-nitroisophthalic
 acid.
;
_journal_issue 6
_journal_name_full 'Dalton transactions (Cambridge, England : 2003)'
_journal_page_first 1552
_journal_page_last 1557
_journal_paper_doi 10.1039/b914879e
_journal_volume 39
_journal_year 2010
_chemical_formula_sum 'C42 H51 Ho2 N9 O24'
_chemical_formula_weight 1395.78
_chemical_name_systematic
;
?
;
_space_group_IT_number 15
_symmetry_cell_setting monoclinic
_symmetry_space_group_name_Hall '-C 2yc'
_symmetry_space_group_name_H-M 'C 1 2/c 1'
_atom_sites_solution_hydrogens geom
_atom_sites_solution_primary direct
_atom_sites_solution_secondary difmap
_audit_creation_method SHELXL-97
_cell_angle_alpha 90.00
_cell_angle_beta 120.052(2)
_cell_angle_gamma 90.00
_cell_formula_units_Z 4
_cell_length_a 21.719(2)
_cell_length_b 16.6492(18)
_cell_length_c 16.1955(17)
_cell_measurement_temperature 273(2)
_cell_volume 5069.1(9)
_computing_cell_refinement 'Bruker Smart'
_computing_data_collection 'Bruker Smart'
_computing_data_reduction 'Bruker SAINT'
_computing_molecular_graphics 'Bruker SHELXTL'
_computing_publication_material 'Bruker SHELXTL'
_computing_structure_refinement 'SHELXL-97 (Sheldrick, 1997)'
_computing_structure_solution 'SHELXS-97 (Sheldrick, 1990)'
_diffrn_ambient_temperature 273(2)
_diffrn_measured_fraction_theta_full 0.996
_diffrn_measured_fraction_theta_max 0.996
_diffrn_radiation_monochromator graphite
_diffrn_radiation_source 'fine-focus sealed tube'
_diffrn_radiation_type MoK\a
_diffrn_radiation_wavelength 0.71073
_diffrn_reflns_av_R_equivalents 0.0348
_diffrn_reflns_av_sigmaI/netI 0.0482
_diffrn_reflns_limit_h_max 12
_diffrn_reflns_limit_h_min -25
_diffrn_reflns_limit_k_max 19
_diffrn_reflns_limit_k_min -19
_diffrn_reflns_limit_l_max 19
_diffrn_reflns_limit_l_min -16
_diffrn_reflns_number 12684
_diffrn_reflns_theta_full 25.10
_diffrn_reflns_theta_max 25.10
_diffrn_reflns_theta_min 1.63
_exptl_absorpt_coefficient_mu 3.194
_exptl_absorpt_correction_T_max 0.7842
_exptl_absorpt_correction_T_min 0.6634
_exptl_absorpt_correction_type multi-scan
_exptl_crystal_colour yellowish
_exptl_crystal_density_diffrn 1.829
_exptl_crystal_density_method 'not measured'
_exptl_crystal_description block
_exptl_crystal_F_000 2768
_exptl_crystal_size_max 0.14
_exptl_crystal_size_mid 0.13
_exptl_crystal_size_min 0.08
_refine_diff_density_max 1.221
_refine_diff_density_min -0.965
_refine_diff_density_rms 0.147
_refine_ls_extinction_method none
_refine_ls_goodness_of_fit_ref 1.033
_refine_ls_hydrogen_treatment constr
_refine_ls_matrix_type full
_refine_ls_number_parameters 355
_refine_ls_number_reflns 4506
_refine_ls_number_restraints 60
_refine_ls_restrained_S_all 1.034
_refine_ls_R_factor_all 0.0523
_refine_ls_R_factor_gt 0.0422
_refine_ls_shift/su_max 0.001
_refine_ls_shift/su_mean 0.000
_refine_ls_structure_factor_coef Fsqd
_refine_ls_weighting_details 'calc w=1/[\s^2^(Fo^2^)+(0.0673P)^2^+37.6279P] where P=(Fo^2^+2Fc^2^)/3'
_refine_ls_weighting_scheme calc
_refine_ls_wR_factor_gt 0.1145
_refine_ls_wR_factor_ref 0.1194
_reflns_number_gt 3758
_reflns_number_total 4506
_reflns_threshold_expression >2sigma(I)
_cod_data_source_file b914879e.txt
_cod_data_source_block xb0628m
_cod_original_cell_volume 5069.0(9)
_cod_original_sg_symbol_H-M C2/c
_cod_database_code 7024319

loop_
_symmetry_equiv_pos_as_xyz
'x, y, z'
'-x, y, -z+1/2'
'x+1/2, y+1/2, z'
'-x+1/2, y+1/2, -z+1/2'
'-x, -y, -z'
'x, -y, z-1/2'
'-x+1/2, -y+1/2, -z'
'x+1/2, -y+1/2, z-1/2'

loop_
_atom_site_label
_atom_site_type_symbol
_atom_site_fract_x
_atom_site_fract_y
_atom_site_fract_z
_atom_site_U_iso_or_equiv
_atom_site_adp_type
_atom_site_occupancy
_atom_site_symmetry_multiplicity
_atom_site_calc_flag
_atom_site_refinement_flags
Ho1 Ho 0.691312(14) 0.354124(17) -0.002042(19) 0.02365(13) Uani 1 1 d .
O1 O 0.7066(3) 0.4421(3) 0.1257(4) 0.0489(14) Uani 1 1 d .
O2 O 0.7246(4) 0.4954(3) 0.0154(4) 0.0520(15) Uani 1 1 d .
O3 O 0.8139(2) 0.3602(3) 0.0862(4) 0.0405(13) Uani 1 1 d .
O4 O 0.8738(3) 0.2463(3) 0.1106(3) 0.0378(12) Uani 1 1 d .
O5 O 0.5866(4) 0.3383(5) 0.0105(7) 0.085(2) Uani 1 1 d .
O6 O 0.5972(4) 0.4278(4) -0.1248(5) 0.080(2) Uani 1 1 d .
O7 O 0.7213(3) 0.6317(3) 0.3788(4) 0.0420(13) Uani 1 1 d .
O8 O 0.7780(3) 0.7478(3) 0.4012(4) 0.0487(14) Uani 1 1 d .
O9 O 0.8633(6) 0.8227(6) 0.1853(8) 0.122(4) Uani 1 1 d .
O10 O 0.8354(4) 0.7527(4) 0.0611(5) 0.073(2) Uani 1 1 d .
O11 O 0.9100(7) 0.5735(10) 0.4711(10) 0.173(6) Uani 1 1 d U
O12 O 0.9436(4) 0.6078(4) 0.2026(7) 0.097(3) Uani 1 1 d .
C13 C 0.8701(3) 0.3191(4) 0.1247(5) 0.0291(15) Uani 1 1 d .
C1 C 0.7466(4) 0.5786(4) 0.1451(5) 0.0323(15) Uani 1 1 d .
C2 C 0.7393(3) 0.5942(4) 0.2239(5) 0.0278(14) Uani 1 1 d .
H2 H 0.7186 0.5557 0.2440 0.033 Uiso 1 1 calc R
C3 C 0.7623(4) 0.6661(4) 0.2732(5) 0.0306(15) Uani 1 1 d .
C4 C 0.7942(4) 0.7226(5) 0.2443(5) 0.0408(18) Uani 1 1 d .
H4 H 0.8108 0.7708 0.2770 0.049 Uiso 1 1 calc R
C5 C 0.8009(4) 0.7059(5) 0.1665(6) 0.0445(19) Uani 1 1 d .
C6 C 0.7775(4) 0.6351(4) 0.1152(6) 0.0402(18) Uani 1 1 d .
H6 H 0.7824 0.6261 0.0621 0.048 Uiso 1 1 calc R
C7 C 0.7230(4) 0.5008(4) 0.0907(5) 0.0364(17) Uani 1 1 d .
C8 C 0.7533(4) 0.6832(4) 0.3579(5) 0.0340(16) Uani 1 1 d .
C9 C 1.0000 0.3224(6) 0.2500 0.028(2) Uani 1 2 d S
H9 H 1.0000 0.2666 0.2500 0.034 Uiso 1 2 calc SR
C10 C 0.9379(4) 0.3632(4) 0.1904(5) 0.0274(14) Uani 1 1 d .
C11 C 0.9372(3) 0.4460(4) 0.1916(5) 0.0352(16) Uani 1 1 d .
H11 H 0.8954 0.4744 0.1540 0.042 Uiso 1 1 calc R
C12 C 1.0000 0.4855(6) 0.2500 0.041(3) Uani 1 2 d S
C14 C 0.5941(7) 0.4778(7) -0.1875(8) 0.086(4) Uani 1 1 d .
H14 H 0.6104 0.5299 -0.1681 0.103 Uiso 1 1 calc R
C16 C 0.5599(11) 0.5224(13) -0.3457(13) 0.171(8) Uani 1 1 d U
H16A H 0.5185 0.5091 -0.4055 0.256 Uiso 1 1 calc R
H16B H 0.6008 0.5236 -0.3536 0.256 Uiso 1 1 calc R
H16C H 0.5535 0.5742 -0.3250 0.256 Uiso 1 1 calc R
C15 C 0.5610(12) 0.3728(12) -0.313(2) 0.227(14) Uani 1 1 d U
H15A H 0.5833 0.3689 -0.3509 0.341 Uiso 1 1 calc R
H15B H 0.5113 0.3610 -0.3513 0.341 Uiso 1 1 calc R
H15C H 0.5827 0.3352 -0.2610 0.341 Uiso 1 1 calc R
C17 C 0.5619(6) 0.2774(8) 0.0296(8) 0.083(3) Uani 1 1 d .
H17 H 0.5863 0.2296 0.0366 0.100 Uiso 1 1 calc R
C18 C 0.4639(14) 0.3365(14) 0.026(2) 0.232(12) Uani 1 1 d U
H18A H 0.4920 0.3846 0.0467 0.348 Uiso 1 1 calc R
H18B H 0.4401 0.3297 0.0625 0.348 Uiso 1 1 calc R
H18C H 0.4292 0.3405 -0.0402 0.348 Uiso 1 1 calc R
C19 C 0.4908(13) 0.1953(16) 0.066(2) 0.250(14) Uani 1 1 d U
H19A H 0.4477 0.1748 0.0130 0.375 Uiso 1 1 calc R
H19B H 0.4847 0.2012 0.1203 0.375 Uiso 1 1 calc R
H19C H 0.5290 0.1585 0.0808 0.375 Uiso 1 1 calc R
C20 C 0.8607(10) 0.5224(12) 0.4540(10) 0.122(5) Uani 1 1 d U
H20 H 0.8319 0.5282 0.4809 0.146 Uiso 1 1 calc R
C21 C 0.8889(12) 0.4515(16) 0.3507(14) 0.207(11) Uani 1 1 d U
H21A H 0.8644 0.4781 0.2899 0.311 Uiso 1 1 calc R
H21B H 0.8925 0.3952 0.3411 0.311 Uiso 1 1 calc R
H21C H 0.9357 0.4739 0.3879 0.311 Uiso 1 1 calc R
C22 C 0.7948(10) 0.4085(10) 0.3761(13) 0.139(6) Uani 1 1 d U
H22A H 0.7685 0.4280 0.4052 0.208 Uiso 1 1 calc R
H22B H 0.8133 0.3561 0.4006 0.208 Uiso 1 1 calc R
H22C H 0.7639 0.4056 0.3083 0.208 Uiso 1 1 calc R
N1 N 0.8366(4) 0.7643(5) 0.1343(7) 0.063(2) Uani 1 1 d .
N2 N 0.5705(7) 0.4599(9) -0.2720(8) 0.129(5) Uani 1 1 d U
N3 N 0.5072(7) 0.2719(9) 0.0411(10) 0.130(5) Uani 1 1 d U
N4 N 0.8521(6) 0.4619(8) 0.3974(7) 0.095(3) Uani 1 1 d U
N5 N 1.0000 0.5741(6) 0.2500 0.064(3) Uani 1 2 d S

loop_
_atom_site_aniso_label
_atom_site_aniso_U_11
_atom_site_aniso_U_22
_atom_site_aniso_U_33
_atom_site_aniso_U_23
_atom_site_aniso_U_13
_atom_site_aniso_U_12
Ho1 0.01912(18) 0.02747(19) 0.02095(18) -0.00103(12) 0.00748(14) -0.00129(12)
O1 0.068(4) 0.043(3) 0.053(3) -0.019(3) 0.043(3) -0.017(3)
O2 0.083(4) 0.039(3) 0.037(3) -0.003(2) 0.032(3) 0.001(3)
O3 0.015(2) 0.048(3) 0.042(3) 0.000(2) 0.002(2) -0.003(2)
O4 0.029(3) 0.034(3) 0.035(3) -0.008(2) 0.004(2) -0.005(2)
O5 0.078(5) 0.087(5) 0.127(7) -0.022(5) 0.079(6) -0.003(4)
O6 0.069(5) 0.075(5) 0.082(5) 0.013(4) 0.028(4) 0.005(4)
O7 0.046(3) 0.055(3) 0.030(3) 0.004(2) 0.022(3) 0.010(3)
O8 0.049(3) 0.053(3) 0.032(3) -0.016(2) 0.011(3) 0.009(3)
O9 0.189(11) 0.081(6) 0.140(8) -0.035(6) 0.116(9) -0.078(7)
O10 0.078(5) 0.092(5) 0.077(5) 0.024(4) 0.059(4) -0.003(4)
O11 0.122(10) 0.216(15) 0.151(11) -0.005(10) 0.045(9) -0.060(11)
O12 0.049(4) 0.035(4) 0.158(8) 0.006(4) 0.016(5) 0.013(3)
C13 0.022(3) 0.034(4) 0.025(3) 0.000(3) 0.007(3) -0.004(3)
C1 0.036(4) 0.032(4) 0.031(4) 0.002(3) 0.019(3) 0.003(3)
C2 0.030(4) 0.027(3) 0.026(3) -0.003(3) 0.014(3) -0.002(3)
C3 0.029(4) 0.037(4) 0.024(3) -0.005(3) 0.013(3) 0.000(3)
C4 0.041(4) 0.035(4) 0.041(4) -0.009(3) 0.016(4) -0.010(3)
C5 0.052(5) 0.039(4) 0.050(5) 0.008(4) 0.031(4) -0.009(4)
C6 0.049(5) 0.043(4) 0.036(4) -0.005(3) 0.027(4) -0.002(4)
C7 0.045(4) 0.039(4) 0.030(4) -0.007(3) 0.023(4) 0.001(3)
C8 0.034(4) 0.038(4) 0.026(3) -0.008(3) 0.012(3) 0.004(3)
C9 0.021(5) 0.027(5) 0.035(5) 0.000 0.013(4) 0.000
C10 0.022(3) 0.026(3) 0.028(3) -0.002(3) 0.008(3) -0.001(3)
C11 0.017(3) 0.036(4) 0.041(4) 0.002(3) 0.005(3) 0.007(3)
C12 0.035(6) 0.027(5) 0.050(6) 0.000 0.013(5) 0.000
C14 0.115(10) 0.058(6) 0.056(7) 0.016(5) 0.021(7) -0.003(7)
C16 0.148(17) 0.193(16) 0.143(16) 0.061(13) 0.052(14) 0.004(15)
C15 0.118(16) 0.138(12) 0.29(3) -0.032(14) 0.000(19) -0.023(14)
C17 0.045(6) 0.108(9) 0.090(8) -0.005(7) 0.029(6) -0.022(6)
C18 0.20(2) 0.187(16) 0.45(4) -0.02(2) 0.27(3) 0.008(14)
C19 0.149(19) 0.243(19) 0.37(4) 0.11(3) 0.14(2) -0.022(18)
C20 0.111(12) 0.159(15) 0.076(9) 0.007(10) 0.032(9) 0.043(11)
C21 0.19(2) 0.36(3) 0.128(14) 0.000(18) 0.122(15) 0.09(2)
C22 0.158(17) 0.101(12) 0.159(16) 0.029(11) 0.080(14) -0.006(12)
N1 0.067(5) 0.049(5) 0.085(6) 0.010(4) 0.047(5) -0.012(4)
N2 0.124(10) 0.144(10) 0.061(7) 0.008(6) 0.003(7) -0.018(9)
N3 0.094(9) 0.154(11) 0.175(12) 0.018(10) 0.093(9) -0.006(8)
N4 0.106(8) 0.117(9) 0.066(6) 0.001(6) 0.047(6) 0.019(7)
N5 0.034(6) 0.036(6) 0.088(8) 0.000 0.005(6) 0.000

loop_
_atom_type_symbol
_atom_type_description
_atom_type_scat_dispersion_real
_atom_type_scat_dispersion_imag
_atom_type_scat_source
C C 0.0033 0.0016 'International Tables Vol C Tables 4.2.6.8 and 6.1.1.4'
H H 0.0000 0.0000 'International Tables Vol C Tables 4.2.6.8 and 6.1.1.4'
N N 0.0061 0.0033 'International Tables Vol C Tables 4.2.6.8 and 6.1.1.4'
O O 0.0106 0.0060 'International Tables Vol C Tables 4.2.6.8 and 6.1.1.4'
Ho Ho -0.2175 4.6783 'International Tables Vol C Tables 4.2.6.8 and 6.1.1.4'

loop_
_geom_angle_atom_site_label_1
_geom_angle_atom_site_label_2
_geom_angle_atom_site_label_3
_geom_angle
_geom_angle_site_symmetry_1
_geom_angle_site_symmetry_3
O8 Ho1 O3 75.93(19) 4_645 .
O8 Ho1 O4 80.28(19) 4_645 7_655
O3 Ho1 O4 125.20(18) . 7_655
O8 Ho1 O7 124.7(2) 4_645 6_565
O3 Ho1 O7 78.16(19) . 6_565
O4 Ho1 O7 76.33(18) 7_655 6_565
O8 Ho1 O6 146.1(2) 4_645 .
O3 Ho1 O6 138.0(2) . .
O4 Ho1 O6 78.1(2) 7_655 .
O7 Ho1 O6 74.6(2) 6_565 .
O8 Ho1 O5 78.6(3) 4_645 .
O3 Ho1 O5 143.2(3) . .
O4 Ho1 O5 75.0(2) 7_655 .
O7 Ho1 O5 138.6(3) 6_565 .
O6 Ho1 O5 70.7(3) . .
O8 Ho1 O1 89.5(2) 4_645 .
O3 Ho1 O1 79.7(2) . .
O4 Ho1 O1 148.67(18) 7_655 .
O7 Ho1 O1 132.03(18) 6_565 .
O6 Ho1 O1 95.5(2) . .
O5 Ho1 O1 74.0(2) . .
O8 Ho1 O2 134.96(19) 4_645 .
O3 Ho1 O2 72.7(2) . .
O4 Ho1 O2 144.67(18) 7_655 .
O7 Ho1 O2 78.98(18) 6_565 .
O6 Ho1 O2 71.2(2) . .
O5 Ho1 O2 109.6(2) . .
O1 Ho1 O2 53.86(18) . .
C7 O1 Ho1 91.9(4) . .
C7 O2 Ho1 91.8(5) . .
C13 O3 Ho1 144.5(5) . .
C13 O4 Ho1 140.3(4) . 7_655
C17 O5 Ho1 130.6(8) . .
C14 O6 Ho1 133.0(8) . .
C8 O7 Ho1 125.2(5) . 6_566
C8 O8 Ho1 164.6(5) . 4_655
O4 C13 O3 125.1(6) . .
O4 C13 C10 118.2(6) . .
O3 C13 C10 116.6(6) . .
C6 C1 C2 119.7(7) . .
C6 C1 C7 117.8(6) . .
C2 C1 C7 122.5(6) . .
C3 C2 C1 121.1(6) . .
C3 C2 H2 119.4 . .
C1 C2 H2 119.4 . .
C4 C3 C2 119.4(6) . .
C4 C3 C8 119.7(6) . .
C2 C3 C8 120.9(6) . .
C5 C4 C3 118.5(7) . .
C5 C4 H4 120.8 . .
C3 C4 H4 120.8 . .
C4 C5 C6 123.4(7) . .
C4 C5 N1 120.2(7) . .
C6 C5 N1 116.3(7) . .
C1 C6 C5 117.9(7) . .
C1 C6 H6 121.1 . .
C5 C6 H6 121.1 . .
O2 C7 O1 122.5(7) . .
O2 C7 C1 117.9(7) . .
O1 C7 C1 119.4(6) . .
O8 C8 O7 125.3(7) . .
O8 C8 C3 117.3(7) . .
O7 C8 C3 117.3(6) . .
C10 C9 C10 121.1(9) 2_755 .
C10 C9 H9 119.4 2_755 .
C10 C9 H9 119.4 . .
C11 C10 C9 119.7(6) . .
C11 C10 C13 118.8(6) . .
C9 C10 C13 121.4(6) . .
C12 C11 C10 118.2(7) . .
C12 C11 H11 120.9 . .
C10 C11 H11 120.9 . .
C11 C12 C11 123.0(9) . 2_755
C11 C12 N5 118.5(5) . .
C11 C12 N5 118.5(5) 2_755 .
N2 C14 O6 123.1(12) . .
N2 C14 H14 118.4 . .
O6 C14 H14 118.4 . .
N2 C16 H16A 109.5 . .
N2 C16 H16B 109.5 . .
H16A C16 H16B 109.5 . .
N2 C16 H16C 109.5 . .
H16A C16 H16C 109.5 . .
H16B C16 H16C 109.5 . .
N2 C15 H15A 109.5 . .
N2 C15 H15B 109.5 . .
H15A C15 H15B 109.5 . .
N2 C15 H15C 109.5 . .
H15A C15 H15C 109.5 . .
H15B C15 H15C 109.5 . .
O5 C17 N3 128.9(14) . .
O5 C17 H17 115.5 . .
N3 C17 H17 115.5 . .
N3 C18 H18A 109.5 . .
N3 C18 H18B 109.5 . .
H18A C18 H18B 109.5 . .
N3 C18 H18C 109.5 . .
H18A C18 H18C 109.5 . .
H18B C18 H18C 109.5 . .
N3 C19 H19A 109.5 . .
N3 C19 H19B 109.5 . .
H19A C19 H19B 109.5 . .
N3 C19 H19C 109.5 . .
H19A C19 H19C 109.5 . .
H19B C19 H19C 109.5 . .
O11 C20 N4 118.1(18) . .
O11 C20 H20 121.0 . .
N4 C20 H20 121.0 . .
N4 C21 H21A 109.5 . .
N4 C21 H21B 109.5 . .
H21A C21 H21B 109.5 . .
N4 C21 H21C 109.5 . .
H21A C21 H21C 109.5 . .
H21B C21 H21C 109.5 . .
N4 C22 H22A 109.5 . .
N4 C22 H22B 109.5 . .
H22A C22 H22B 109.5 . .
N4 C22 H22C 109.5 . .
H22A C22 H22C 109.5 . .
H22B C22 H22C 109.5 . .
O10 N1 O9 124.9(8) . .
O10 N1 C5 119.2(8) . .
O9 N1 C5 115.9(8) . .
C14 N2 C16 121.6(15) . .
C14 N2 C15 125.9(16) . .
C16 N2 C15 111.7(17) . .
C17 N3 C18 121.3(15) . .
C17 N3 C19 118.4(17) . .
C18 N3 C19 120.2(16) . .
C20 N4 C21 124.7(19) . .
C20 N4 C22 116.7(15) . .
C21 N4 C22 118.2(17) . .
O12 N5 O12 124.8(11) 2_755 .
O12 N5 C12 117.6(5) 2_755 .
O12 N5 C12 117.6(5) . .

loop_
_geom_bond_atom_site_label_1
_geom_bond_atom_site_label_2
_geom_bond_distance
_geom_bond_site_symmetry_2
Ho1 O8 2.271(5) 4_645
Ho1 O3 2.309(5) .
Ho1 O4 2.323(5) 7_655
Ho1 O7 2.338(5) 6_565
Ho1 O6 2.359(7) .
Ho1 O5 2.396(7) .
Ho1 O1 2.419(5) .
Ho1 O2 2.435(5) .
O1 C7 1.267(9) .
O2 C7 1.240(8) .
O3 C13 1.258(8) .
O4 C13 1.243(8) .
O4 Ho1 2.323(5) 7_655
O5 C17 1.258(13) .
O6 C14 1.288(12) .
O7 C8 1.253(9) .
O7 Ho1 2.338(5) 6_566
O8 C8 1.248(9) .
O8 Ho1 2.271(5) 4_655
O9 N1 1.218(11) .
O10 N1 1.189(10) .
O11 C20 1.28(2) .
O12 N5 1.209(7) .
C13 C10 1.507(9) .
C1 C6 1.377(10) .
C1 C2 1.388(9) .
C1 C7 1.505(10) .
C2 C3 1.387(9) .
C2 H2 0.9300 .
C3 C4 1.381(10) .
C3 C8 1.506(9) .
C4 C5 1.366(11) .
C4 H4 0.9300 .
C5 C6 1.383(11) .
C5 N1 1.493(10) .
C6 H6 0.9300 .
C9 C10 1.381(8) 2_755
C9 C10 1.381(8) .
C9 H9 0.9300 .
C10 C11 1.380(9) .
C11 C12 1.377(8) .
C11 H11 0.9300 .
C12 C11 1.377(8) 2_755
C12 N5 1.476(14) .
C14 N2 1.235(15) .
C14 H14 0.9300 .
C16 N2 1.51(2) .
C16 H16A 0.9600 .
C16 H16B 0.9600 .
C16 H16C 0.9600 .
C15 N2 1.56(2) .
C15 H15A 0.9600 .
C15 H15B 0.9600 .
C15 H15C 0.9600 .
C17 N3 1.294(15) .
C17 H17 0.9300 .
C18 N3 1.37(2) .
C18 H18A 0.9600 .
C18 H18B 0.9600 .
C18 H18C 0.9600 .
C19 N3 1.43(2) .
C19 H19A 0.9600 .
C19 H19B 0.9600 .
C19 H19C 0.9600 .
C20 N4 1.310(18) .
C20 H20 0.9300 .
C21 N4 1.359(17) .
C21 H21A 0.9600 .
C21 H21B 0.9600 .
C21 H21C 0.9600 .
C22 N4 1.424(18) .
C22 H22A 0.9600 .
C22 H22B 0.9600 .
C22 H22C 0.9600 .
N5 O12 1.209(7) 2_755

loop_
_geom_torsion_atom_site_label_1
_geom_torsion_atom_site_label_2
_geom_torsion_atom_site_label_3
_geom_torsion_atom_site_label_4
_geom_torsion
_geom_torsion_site_symmetry_1
_geom_torsion_site_symmetry_4
O8 Ho1 O1 C7 151.3(5) 4_645 .
O3 Ho1 O1 C7 75.5(5) . .
O4 Ho1 O1 C7 -138.5(5) 7_655 .
O7 Ho1 O1 C7 11.9(6) 6_565 .
O6 Ho1 O1 C7 -62.3(5) . .
O5 Ho1 O1 C7 -130.4(5) . .
O2 Ho1 O1 C7 -0.5(4) . .
O8 Ho1 O2 C7 -41.5(6) 4_645 .
O3 Ho1 O2 C7 -89.3(5) . .
O4 Ho1 O2 C7 143.5(5) 7_655 .
O7 Ho1 O2 C7 -170.2(5) 6_565 .
O6 Ho1 O2 C7 112.5(5) . .
O5 Ho1 O2 C7 51.9(6) . .
O1 Ho1 O2 C7 0.5(5) . .
O8 Ho1 O3 C13 37.8(8) 4_645 .
O4 Ho1 O3 C13 -29.2(9) 7_655 .
O7 Ho1 O3 C13 -92.9(8) 6_565 .
O6 Ho1 O3 C13 -143.2(8) . .
O5 Ho1 O3 C13 85.3(9) . .
O1 Ho1 O3 C13 129.9(8) . .
O2 Ho1 O3 C13 -174.9(9) . .
O8 Ho1 O5 C17 -25.8(10) 4_645 .
O3 Ho1 O5 C17 -72.6(11) . .
O4 Ho1 O5 C17 57.0(10) 7_655 .
O7 Ho1 O5 C17 104.7(11) 6_565 .
O6 Ho1 O5 C17 139.4(11) . .
O1 Ho1 O5 C17 -118.7(11) . .
O2 Ho1 O5 C17 -159.7(10) . .
O8 Ho1 O6 C14 -160.9(9) 4_645 .
O3 Ho1 O6 C14 20.9(12) . .
O4 Ho1 O6 C14 -109.4(10) 7_655 .
O7 Ho1 O6 C14 -30.5(10) 6_565 .
O5 Ho1 O6 C14 172.5(11) . .
O1 Ho1 O6 C14 101.7(10) . .
O2 Ho1 O6 C14 52.9(10) . .
Ho1 O4 C13 O3 17.5(12) 7_655 .
Ho1 O4 C13 C10 -160.4(5) 7_655 .
Ho1 O3 C13 O4 12.4(13) . .
Ho1 O3 C13 C10 -169.6(6) . .
C6 C1 C2 C3 0.3(11) . .
C7 C1 C2 C3 179.2(7) . .
C1 C2 C3 C4 -1.2(11) . .
C1 C2 C3 C8 179.1(6) . .
C2 C3 C4 C5 1.1(11) . .
C8 C3 C4 C5 -179.2(7) . .
C3 C4 C5 C6 -0.2(13) . .
C3 C4 C5 N1 -178.5(7) . .
C2 C1 C6 C5 0.7(11) . .
C7 C1 C6 C5 -178.4(7) . .
C4 C5 C6 C1 -0.7(13) . .
N1 C5 C6 C1 177.7(7) . .
Ho1 O2 C7 O1 -0.9(8) . .
Ho1 O2 C7 C1 174.7(6) . .
Ho1 O1 C7 O2 0.9(8) . .
Ho1 O1 C7 C1 -174.6(6) . .
C6 C1 C7 O2 -8.6(11) . .
C2 C1 C7 O2 172.5(7) . .
C6 C1 C7 O1 167.1(7) . .
C2 C1 C7 O1 -11.8(11) . .
Ho1 O8 C8 O7 -5(2) 4_655 .
Ho1 O8 C8 C3 174.8(15) 4_655 .
Ho1 O7 C8 O8 4.8(11) 6_566 .
Ho1 O7 C8 C3 -174.8(4) 6_566 .
C4 C3 C8 O8 -2.7(10) . .
C2 C3 C8 O8 177.0(7) . .
C4 C3 C8 O7 177.0(7) . .
C2 C3 C8 O7 -3.3(10) . .
C10 C9 C10 C11 -1.5(5) 2_755 .
C10 C9 C10 C13 179.7(7) 2_755 .
O4 C13 C10 C11 166.7(7) . .
O3 C13 C10 C11 -11.3(10) . .
O4 C13 C10 C9 -14.4(9) . .
O3 C13 C10 C9 167.5(6) . .
C9 C10 C11 C12 2.8(10) . .
C13 C10 C11 C12 -178.2(5) . .
C10 C11 C12 C11 -1.4(5) . 2_755
C10 C11 C12 N5 178.6(5) . .
Ho1 O6 C14 N2 103.2(16) . .
Ho1 O5 C17 N3 175.7(11) . .
C4 C5 N1 O10 -172.3(8) . .
C6 C5 N1 O10 9.3(12) . .
C4 C5 N1 O9 5.4(14) . .
C6 C5 N1 O9 -173.0(10) . .
O6 C14 N2 C16 172.9(14) . .
O6 C14 N2 C15 -18(3) . .
O5 C17 N3 C18 5(3) . .
O5 C17 N3 C19 -178.0(19) . .
O11 C20 N4 C21 -4(2) . .
O11 C20 N4 C22 -177.1(14) . .
C11 C12 N5 O12 -175.8(6) . 2_755
C11 C12 N5 O12 4.2(6) 2_755 2_755
C11 C12 N5 O12 4.2(6) . .
C11 C12 N5 O12 -175.8(6) 2_755 .
